data_4131950
loop_
_publ_author_name
'Miloserdov, Fedor M.'
'Kirillova, Mariia S.'
'Muratore, Michael E.'
'Echavarren, Antonio M.'

_publ_section_title
;
 Unified Total Synthesis of Pyrroloazocine Indole Alkaloids Sheds Light on
 Their Biosynthetic Relationship.
;
_journal_issue 16
_journal_name_full 'Journal of the American Chemical Society'
_journal_page_first 5393
_journal_page_last 5400
_journal_paper_doi 10.1021/jacs.7b13484
_journal_volume 140
_journal_year 2018
_chemical_formula_sum 'C24 H30 N2 O6'
_chemical_formula_weight 442.50
_space_group_IT_number 14
_space_group_name_Hall '-P 2yn'
_space_group_name_H-M_alt 'P 1 21/n 1'
_symmetry_cell_setting monoclinic
_symmetry_space_group_name_H-M 'P 1 21/n 1'
_atom_sites_solution_hydrogens geom
_audit_creation_method SHELXL-2014/7
_cell_angle_alpha 90
_cell_angle_beta 98.934(3)
_cell_angle_gamma 90
_cell_formula_units_Z 4
_cell_length_a 10.9813(3)
_cell_length_b 8.0063(2)
_cell_length_c 24.4059(7)
_cell_measurement_reflns_used 50822
_cell_measurement_temperature 100(2)
_cell_measurement_theta_max 37.357
_cell_measurement_theta_min 2.681
_cell_volume 2119.72(10)
_computing_cell_refinement 'CrysAlisPro 1.171.38.39f (Rigaku OD, 2015)'
_computing_data_collection 'CrysAlisPro 1.171.38.39f (Rigaku OD, 2015)'
_computing_data_reduction 'CrysAlisPro 1.171.38.39f (Rigaku OD, 2015)'
_computing_molecular_graphics
;
 SHELXle: C.B. Huebschle, G.M. Sheldrick & B. Dittrich
 J.Appl.Cryst. (2011) 44, 1281-1284.
;
_computing_publication_material 'XCIF, SHELXL-2014/7 (Sheldrick, 2014)'
_computing_structure_refinement 'SHELXL-2014/7 (Sheldrick, 2014)'
_computing_structure_solution 'SHELXT V2014/4 (Sheldrick 2014)'
_diffrn_ambient_temperature 100(2)
_diffrn_detector_area_resol_mean 512
_diffrn_detector_type 'PILATUS 200K'
_diffrn_measured_fraction_theta_full 0.999
_diffrn_measured_fraction_theta_max 0.958
_diffrn_measurement_device_type '1/4chi goniometer'
_diffrn_measurement_method
;
 Fullsphere data collection, phi and omega scans
;
_diffrn_measurement_specimen_support 'magnetic support with MicroMount'
_diffrn_radiation_monochromator 'Confocal Max Flux optic'
_diffrn_radiation_type MoK\a
_diffrn_radiation_wavelength 0.7107
_diffrn_reflns_av_R_equivalents 0.0260
_diffrn_reflns_av_unetI/netI 0.0212
_diffrn_reflns_Laue_measured_fraction_full 0.999
_diffrn_reflns_Laue_measured_fraction_max 0.958
_diffrn_reflns_limit_h_max 18
_diffrn_reflns_limit_h_min -18
_diffrn_reflns_limit_k_max 13
_diffrn_reflns_limit_k_min -13
_diffrn_reflns_limit_l_max 40
_diffrn_reflns_limit_l_min -41
_diffrn_reflns_number 50822
_diffrn_reflns_point_group_measured_fraction_full 0.999
_diffrn_reflns_point_group_measured_fraction_max 0.958
_diffrn_reflns_theta_full 25.242
_diffrn_reflns_theta_max 37.357
_diffrn_reflns_theta_min 2.681
_diffrn_source 'Microfocus rotating anode X-ray tube'
_diffrn_source_current 24
_diffrn_source_power 50
_diffrn_source_size '0.2 mm x 0.2 mm fine focus'
_diffrn_source_type 'Rigaku MicroMax-007HF'
_exptl_absorpt_coefficient_mu 0.100
_exptl_absorpt_correction_T_max 0.996
_exptl_absorpt_correction_T_min 0.766
_exptl_absorpt_correction_type empirical
_exptl_absorpt_process_details
; 
 CrysAlisPro 1.171.38.39f (Rigaku Oxford Diffraction, 2015)
 Empirical absorption correction using spherical harmonics,
 implemented in SCALE3 ABSPACK scaling algorithm.
;
_exptl_crystal_colour colourless
_exptl_crystal_density_diffrn 1.387
_exptl_crystal_description block
_exptl_crystal_F_000 944
_exptl_crystal_size_max 0.20
_exptl_crystal_size_mid 0.08
_exptl_crystal_size_min 0.04
_refine_diff_density_max 0.586
_refine_diff_density_min -0.232
_refine_diff_density_rms 0.056
_refine_ls_extinction_method none
_refine_ls_goodness_of_fit_ref 1.037
_refine_ls_hydrogen_treatment constr
_refine_ls_matrix_type full
_refine_ls_number_parameters 292
_refine_ls_number_reflns 10582
_refine_ls_number_restraints 0
_refine_ls_restrained_S_all 1.037
_refine_ls_R_factor_all 0.0460
_refine_ls_R_factor_gt 0.0366
_refine_ls_shift/su_max 0.001
_refine_ls_shift/su_mean 0.000
_refine_ls_structure_factor_coef Fsqd
_refine_ls_weighting_details 'w=1/[\s^2^(Fo^2^)+(0.0594P)^2^+0.3901P] where P=(Fo^2^+2Fc^2^)/3'
_refine_ls_weighting_scheme calc
_refine_ls_wR_factor_gt 0.1007
_refine_ls_wR_factor_ref 0.1056
_reflns_Friedel_coverage 0.000
_reflns_number_gt 8890
_reflns_number_total 10582
_reflns_threshold_expression 'I > 2\s(I)'
_cod_data_source_file ja7b13484_si_012.cif
_cod_data_source_block KMSG862LT
_cod_depositor_comments
;
The following automatic conversions were performed:

data item '_symmetry_cell_setting' value 'Monoclinic' was changed to
'monoclinic' in accordance with the
/home/saulius/struct/COD-crude-data/automatic-downloads/DataCite-retrospective/ACS/depositions/lib/dictionaries/cif_core.dic
dictionary named 'cif_core.dic' version 2.4.2 last updated on
2011-04-26.

Automatic conversion script
Id: cif_fix_values 6909 2019-04-08 15:41:33Z antanas 
;
_cod_original_cell_volume 2119.73(11)
_cod_original_sg_symbol_H-M P2(1)/n
_cod_database_code 4131950
_shelx_shelxl_version_number 2014/7
_shelx_space_group_comment
;
The symmetry employed for this shelxl refinement is uniquely defined
by the following loop, which should always be used as a source of
symmetry information in preference to the above space-group names.
They are only intended as comments.
;
_shelx_estimated_absorpt_t_min 0.980
_shelx_estimated_absorpt_t_max 0.996

loop_
_space_group_symop_operation_xyz
'x, y, z'
'-x+1/2, y+1/2, -z+1/2'
'-x, -y, -z'
'x-1/2, -y-1/2, z-1/2'

loop_
_atom_site_label
_atom_site_type_symbol
_atom_site_fract_x
_atom_site_fract_y
_atom_site_fract_z
_atom_site_U_iso_or_equiv
_atom_site_adp_type
_atom_site_occupancy
_atom_site_site_symmetry_order
_atom_site_calc_flag
_atom_site_refinement_flags_posn
_atom_site_refinement_flags_adp
N1 N 0.08536(4) 0.61395(6) 0.41242(2) 0.00980(8) Uani 1 1 d . .
N2 N 0.48649(5) 0.59178(7) 0.37724(2) 0.01325(9) Uani 1 1 d . .
O1 O -0.01961(4) 0.46308(7) 0.30964(2) 0.01511(9) Uani 1 1 d . .
O2 O 0.10514(5) 0.57025(7) 0.25374(2) 0.01665(9) Uani 1 1 d . .
O3 O 0.07629(4) 0.34363(6) 0.43897(2) 0.01280(8) Uani 1 1 d . .
O4 O -0.08798(4) 0.51156(6) 0.44237(2) 0.01449(9) Uani 1 1 d . .
O5 O 0.24776(4) 0.87950(6) 0.47036(2) 0.01405(8) Uani 1 1 d . .
O6 O 0.40135(5) 0.95669(7) 0.42494(2) 0.01752(9) Uani 1 1 d . .
C1 C 0.02894(5) 0.75780(7) 0.38605(2) 0.01065(9) Uani 1 1 d . .
C2 C -0.09351(6) 0.80980(8) 0.38022(3) 0.01420(10) Uani 1 1 d . .
H2 H -0.1511 0.7513 0.3969 0.017 Uiso 1 1 calc R U
C3 C -0.12722(6) 0.95299(9) 0.34840(3) 0.01686(11) Uani 1 1 d . .
H3 H -0.2087 0.9891 0.3438 0.020 Uiso 1 1 calc R U
C4 C -0.04201(7) 1.04262(9) 0.32343(3) 0.01752(11) Uani 1 1 d . .
H4 H -0.0669 1.1361 0.3020 0.021 Uiso 1 1 calc R U
C5 C 0.08124(6) 0.99134(8) 0.33077(3) 0.01494(10) Uani 1 1 d . .
H5 H 0.1393 1.0514 0.3149 0.018 Uiso 1 1 calc R U
C6 C 0.11568(5) 0.84927(8) 0.36216(2) 0.01108(9) Uani 1 1 d . .
C7 C 0.24306(5) 0.77191(7) 0.37767(2) 0.01021(9) Uani 1 1 d . .
C8 C 0.31694(6) 0.78625(8) 0.32911(3) 0.01329(10) Uani 1 1 d . .
H8A H 0.2718 0.7261 0.2979 0.016 Uiso 1 1 calc R U
H8B H 0.3172 0.9030 0.3185 0.016 Uiso 1 1 calc R U
C9 C 0.45124(6) 0.72429(8) 0.33693(3) 0.01474(10) Uani 1 1 d . .
H9A H 0.4683 0.6857 0.3012 0.018 Uiso 1 1 calc R U
H9B H 0.5045 0.8194 0.3475 0.018 Uiso 1 1 calc R U
C10 C 0.62158(6) 0.56787(10) 0.38522(3) 0.01841(12) Uani 1 1 d . .
H10A H 0.6603 0.6270 0.4180 0.022 Uiso 1 1 calc R U
H10B H 0.6551 0.6101 0.3534 0.022 Uiso 1 1 calc R U
C11 C 0.64519(6) 0.38013(9) 0.39180(3) 0.01841(12) Uani 1 1 d . .
H11A H 0.6519 0.3461 0.4303 0.022 Uiso 1 1 calc R U
H11B H 0.7195 0.3477 0.3776 0.022 Uiso 1 1 calc R U
C12 C 0.53011(6) 0.30620(9) 0.35678(3) 0.01594(11) Uani 1 1 d . .
H12A H 0.5160 0.1923 0.3679 0.019 Uiso 1 1 calc R U
H12B H 0.5369 0.3079 0.3176 0.019 Uiso 1 1 calc R U
C13 C 0.42698(5) 0.42293(8) 0.36942(2) 0.01173(9) Uani 1 1 d . .
C14 C 0.31398(5) 0.41486(8) 0.32380(2) 0.01174(9) Uani 1 1 d . .
H14A H 0.3063 0.3026 0.3087 0.014 Uiso 1 1 calc R U
H14B H 0.3262 0.4902 0.2940 0.014 Uiso 1 1 calc R U
C15 C 0.19340(5) 0.46208(7) 0.34514(2) 0.01034(9) Uani 1 1 d . .
H15 H 0.1653 0.3582 0.3604 0.012 Uiso 1 1 calc R U
C16 C 0.20999(5) 0.58897(7) 0.39525(2) 0.00922(9) Uani 1 1 d . .
C17 C 0.30502(5) 0.51628(8) 0.44341(2) 0.01078(9) Uani 1 1 d . .
H17A H 0.3590 0.6053 0.4595 0.013 Uiso 1 1 calc R U
H17B H 0.2612 0.4740 0.4721 0.013 Uiso 1 1 calc R U
C18 C 0.38336(6) 0.37569(8) 0.42451(2) 0.01232(10) Uani 1 1 d . .
H18A H 0.3352 0.2737 0.4196 0.015 Uiso 1 1 calc R U
H18B H 0.4543 0.3556 0.4527 0.015 Uiso 1 1 calc R U
C19 C 0.01583(5) 0.49035(8) 0.43225(2) 0.01088(9) Uani 1 1 d . .
C20 C 0.00920(6) 0.20931(8) 0.46044(3) 0.01623(11) Uani 1 1 d . .
H20A H 0.0492 0.1050 0.4556 0.024 Uiso 1 1 calc R U
H20B H -0.0736 0.2064 0.4408 0.024 Uiso 1 1 calc R U
H20C H 0.0074 0.2275 0.4992 0.024 Uiso 1 1 calc R U
C21 C 0.30864(5) 0.87685(8) 0.42661(2) 0.01145(9) Uani 1 1 d . .
C22 C 0.30277(7) 0.98528(9) 0.51585(3) 0.01758(12) Uani 1 1 d . .
H22A H 0.2582 0.9729 0.5465 0.026 Uiso 1 1 calc R U
H22B H 0.2994 1.0997 0.5039 0.026 Uiso 1 1 calc R U
H22C H 0.3871 0.9532 0.5272 0.026 Uiso 1 1 calc R U
C23 C 0.09195(6) 0.50796(8) 0.29764(2) 0.01171(9) Uani 1 1 d . .
C24 C -0.12299(7) 0.50686(11) 0.26815(3) 0.02175(14) Uani 1 1 d . .
H24A H -0.1980 0.4695 0.2799 0.033 Uiso 1 1 calc R U
H24B H -0.1141 0.4543 0.2336 0.033 Uiso 1 1 calc R U
H24C H -0.1257 0.6259 0.2633 0.033 Uiso 1 1 calc R U

loop_
_atom_site_aniso_label
_atom_site_aniso_U_11
_atom_site_aniso_U_22
_atom_site_aniso_U_33
_atom_site_aniso_U_23
_atom_site_aniso_U_13
_atom_site_aniso_U_12
N1 0.00948(18) 0.00965(19) 0.01056(19) 0.00079(15) 0.00243(14) -0.00062(14)
N2 0.0115(2) 0.0134(2) 0.0151(2) -0.00056(17) 0.00306(16) -0.00243(16)
O1 0.01129(18) 0.0195(2) 0.01367(19) -0.00042(16) -0.00094(14) -0.00206(15)
O2 0.0196(2) 0.0200(2) 0.01016(18) 0.00108(16) 0.00189(15) 0.00177(17)
O3 0.01437(18) 0.00992(18) 0.01504(19) 0.00150(14) 0.00518(14) -0.00166(14)
O4 0.01098(18) 0.0166(2) 0.0164(2) 0.00065(16) 0.00388(15) -0.00182(15)
O5 0.01493(19) 0.0160(2) 0.01150(18) -0.00397(15) 0.00303(14) -0.00483(15)
O6 0.0164(2) 0.0169(2) 0.0200(2) -0.00333(17) 0.00498(17) -0.00752(16)
C1 0.0115(2) 0.0100(2) 0.0101(2) -0.00065(17) 0.00078(16) -0.00033(17)
C2 0.0116(2) 0.0141(2) 0.0162(2) -0.0009(2) -0.00005(18) 0.00034(18)
C3 0.0151(2) 0.0158(3) 0.0181(3) -0.0005(2) -0.0021(2) 0.0030(2)
C4 0.0203(3) 0.0139(3) 0.0170(3) 0.0026(2) -0.0012(2) 0.0031(2)
C5 0.0189(3) 0.0118(2) 0.0139(2) 0.00213(19) 0.00170(19) 0.00034(19)
C6 0.0132(2) 0.0098(2) 0.0101(2) 0.00010(17) 0.00149(16) -0.00044(17)
C7 0.0118(2) 0.0091(2) 0.0100(2) 0.00025(16) 0.00247(16) -0.00144(16)
C8 0.0160(2) 0.0129(2) 0.0120(2) 0.00174(18) 0.00533(18) -0.00139(19)
C9 0.0153(2) 0.0141(3) 0.0163(2) 0.0007(2) 0.00699(19) -0.00207(19)
C10 0.0118(2) 0.0206(3) 0.0229(3) -0.0018(2) 0.0028(2) -0.0030(2)
C11 0.0122(2) 0.0206(3) 0.0221(3) -0.0028(2) 0.0016(2) 0.0011(2)
C12 0.0130(2) 0.0169(3) 0.0181(3) -0.0039(2) 0.00277(19) 0.00128(19)
C13 0.0112(2) 0.0119(2) 0.0123(2) -0.00124(18) 0.00249(17) -0.00053(17)
C14 0.0120(2) 0.0128(2) 0.0106(2) -0.00167(18) 0.00241(17) -0.00035(18)
C15 0.0113(2) 0.0106(2) 0.0091(2) -0.00078(17) 0.00126(16) -0.00079(17)
C16 0.0099(2) 0.0094(2) 0.00863(19) -0.00024(16) 0.00222(15) -0.00126(16)
C17 0.0118(2) 0.0113(2) 0.0091(2) 0.00045(17) 0.00106(16) -0.00056(17)
C18 0.0127(2) 0.0118(2) 0.0123(2) 0.00071(18) 0.00145(17) 0.00082(18)
C19 0.0121(2) 0.0111(2) 0.0095(2) -0.00045(17) 0.00199(16) -0.00222(17)
C20 0.0203(3) 0.0121(2) 0.0176(3) 0.0013(2) 0.0071(2) -0.0046(2)
C21 0.0125(2) 0.0097(2) 0.0121(2) 0.00002(17) 0.00181(17) -0.00118(17)
C22 0.0210(3) 0.0183(3) 0.0130(2) -0.0049(2) 0.0016(2) -0.0054(2)
C23 0.0131(2) 0.0118(2) 0.0100(2) -0.00247(17) 0.00104(17) -0.00010(18)
C24 0.0143(3) 0.0300(4) 0.0188(3) -0.0020(3) -0.0041(2) 0.0023(2)

loop_
_atom_type_symbol
_atom_type_description
_atom_type_scat_dispersion_real
_atom_type_scat_dispersion_imag
_atom_type_scat_source
C C 0.0033 0.0016 'International Tables Vol C Tables 4.2.6.8 and 6.1.1.4'
H H 0.0000 0.0000 'International Tables Vol C Tables 4.2.6.8 and 6.1.1.4'
N N 0.0061 0.0033 'International Tables Vol C Tables 4.2.6.8 and 6.1.1.4'
O O 0.0106 0.0060 'International Tables Vol C Tables 4.2.6.8 and 6.1.1.4'

loop_
_geom_angle_atom_site_label_1
_geom_angle_atom_site_label_2
_geom_angle_atom_site_label_3
_geom_angle
C19 N1 C1 121.03(5)
C19 N1 C16 125.28(5)
C1 N1 C16 109.54(5)
C9 N2 C10 109.82(5)
C9 N2 C13 120.33(5)
C10 N2 C13 107.96(5)
C23 O1 C24 115.11(5)
C19 O3 C20 115.04(5)
C21 O5 C22 114.66(5)
C2 C1 C6 120.65(6)
C2 C1 N1 129.59(6)
C6 C1 N1 109.73(5)
C1 C2 C3 117.94(6)
C4 C3 C2 121.76(6)
C3 C4 C5 119.68(6)
C6 C5 C4 119.05(6)
C5 C6 C1 120.89(6)
C5 C6 C7 129.08(6)
C1 C6 C7 110.00(5)
C6 C7 C8 110.57(5)
C6 C7 C21 105.73(5)
C8 C7 C21 108.44(5)
C6 C7 C16 101.72(4)
C8 C7 C16 116.58(5)
C21 C7 C16 113.12(5)
C9 C8 C7 119.29(5)
N2 C9 C8 117.85(5)
N2 C10 C11 106.94(5)
C10 C11 C12 102.10(5)
C11 C12 C13 102.89(5)
N2 C13 C14 114.67(5)
N2 C13 C12 104.69(5)
C14 C13 C12 111.53(5)
N2 C13 C18 107.34(5)
C14 C13 C18 107.25(5)
C12 C13 C18 111.36(5)
C13 C14 C15 112.60(5)
C23 C15 C14 111.52(5)
C23 C15 C16 114.67(5)
C14 C15 C16 114.67(5)
N1 C16 C17 111.78(4)
N1 C16 C15 107.49(4)
C17 C16 C15 109.10(5)
N1 C16 C7 102.06(4)
C17 C16 C7 113.25(5)
C15 C16 C7 112.88(4)
C18 C17 C16 112.91(5)
C17 C18 C13 110.33(5)
O4 C19 O3 123.87(6)
O4 C19 N1 123.89(6)
O3 C19 N1 112.24(5)
O6 C21 O5 122.93(6)
O6 C21 C7 123.80(6)
O5 C21 C7 113.14(5)
O2 C23 O1 122.56(6)
O2 C23 C15 126.81(6)
O1 C23 C15 110.58(5)

loop_
_geom_bond_atom_site_label_1
_geom_bond_atom_site_label_2
_geom_bond_distance
N1 C19 1.3825(8)
N1 C1 1.4143(8)
N1 C16 1.5055(7)
N2 C9 1.4576(9)
N2 C10 1.4784(9)
N2 C13 1.5008(8)
O1 C23 1.3518(8)
O1 C24 1.4422(8)
O2 C23 1.2108(8)
O3 C19 1.3468(8)
O3 C20 1.4469(8)
O4 C19 1.2153(7)
O5 C21 1.3451(7)
O5 C22 1.4513(8)
O6 C21 1.2081(7)
C1 C2 1.3937(8)
C1 C6 1.3986(8)
C2 C3 1.4018(10)
C3 C4 1.3926(10)
C4 C5 1.3990(10)
C5 C6 1.3906(9)
C6 C7 1.5228(8)
C7 C8 1.5411(8)
C7 C21 1.5439(8)
C7 C16 1.5842(8)
C8 C9 1.5395(9)
C10 C11 1.5296(11)
C11 C12 1.5306(10)
C12 C13 1.5361(9)
C13 C14 1.5344(8)
C13 C18 1.5429(9)
C14 C15 1.5432(8)
C15 C23 1.5227(8)
C15 C16 1.5786(8)
C16 C17 1.5582(8)
C17 C18 1.5306(9)

loop_
_geom_torsion_atom_site_label_1
_geom_torsion_atom_site_label_2
_geom_torsion_atom_site_label_3
_geom_torsion_atom_site_label_4
_geom_torsion
C19 N1 C1 C2 7.05(9)
C16 N1 C1 C2 165.30(6)
C19 N1 C1 C6 -170.56(5)
C16 N1 C1 C6 -12.32(6)
C6 C1 C2 C3 1.90(9)
N1 C1 C2 C3 -175.49(6)
C1 C2 C3 C4 -0.43(10)
C2 C3 C4 C5 -1.14(11)
C3 C4 C5 C6 1.23(10)
C4 C5 C6 C1 0.23(9)
C4 C5 C6 C7 -177.79(6)
C2 C1 C6 C5 -1.83(9)
N1 C1 C6 C5 176.03(5)
C2 C1 C6 C7 176.53(5)
N1 C1 C6 C7 -5.61(7)
C5 C6 C7 C8 -37.63(9)
C1 C6 C7 C8 144.18(5)
C5 C6 C7 C21 79.55(7)
C1 C6 C7 C21 -98.64(6)
C5 C6 C7 C16 -162.09(6)
C1 C6 C7 C16 19.72(6)
C6 C7 C8 C9 176.73(5)
C21 C7 C8 C9 61.24(7)
C16 C7 C8 C9 -67.79(7)
C10 N2 C9 C8 -171.21(6)
C13 N2 C9 C8 62.59(8)
C7 C8 C9 N2 27.28(8)
C9 N2 C10 C11 -142.12(6)
C13 N2 C10 C11 -9.18(7)
N2 C10 C11 C12 30.10(7)
C10 C11 C12 C13 -38.90(7)
C9 N2 C13 C14 -11.03(8)
C10 N2 C13 C14 -138.09(5)
C9 N2 C13 C12 111.51(6)
C10 N2 C13 C12 -15.55(7)
C9 N2 C13 C18 -130.05(6)
C10 N2 C13 C18 102.89(6)
C11 C12 C13 N2 34.03(6)
C11 C12 C13 C14 158.59(5)
C11 C12 C13 C18 -81.64(6)
N2 C13 C14 C15 -86.96(6)
C12 C13 C14 C15 154.28(5)
C18 C13 C14 C15 32.11(7)
C13 C14 C15 C23 161.58(5)
C13 C14 C15 C16 29.14(7)
C19 N1 C16 C17 -57.78(7)
C1 N1 C16 C17 145.12(5)
C19 N1 C16 C15 61.92(7)
C1 N1 C16 C15 -95.19(5)
C19 N1 C16 C7 -179.12(5)
C1 N1 C16 C7 23.78(6)
C23 C15 C16 N1 51.89(6)
C14 C15 C16 N1 -177.18(5)
C23 C15 C16 C17 173.28(5)
C14 C15 C16 C17 -55.79(6)
C23 C15 C16 C7 -59.88(6)
C14 C15 C16 C7 71.04(6)
C6 C7 C16 N1 -25.13(5)
C8 C7 C16 N1 -145.47(5)
C21 C7 C16 N1 87.79(5)
C6 C7 C16 C17 -145.45(5)
C8 C7 C16 C17 94.22(6)
C21 C7 C16 C17 -32.52(6)
C6 C7 C16 C15 89.95(5)
C8 C7 C16 C15 -30.39(7)
C21 C7 C16 C15 -157.13(5)
N1 C16 C17 C18 135.95(5)
C15 C16 C17 C18 17.21(6)
C7 C16 C17 C18 -109.42(5)
C16 C17 C18 C13 43.95(7)
N2 C13 C18 C17 52.07(6)
C14 C13 C18 C17 -71.62(6)
C12 C13 C18 C17 166.10(5)
C20 O3 C19 O4 -0.97(9)
C20 O3 C19 N1 179.14(5)
C1 N1 C19 O4 -20.30(9)
C16 N1 C19 O4 -174.96(6)
C1 N1 C19 O3 159.59(5)
C16 N1 C19 O3 4.93(8)
C22 O5 C21 O6 -0.43(9)
C22 O5 C21 C7 -176.40(5)
C6 C7 C21 O6 -117.71(7)
C8 C7 C21 O6 0.90(9)
C16 C7 C21 O6 131.83(6)
C6 C7 C21 O5 58.22(6)
C8 C7 C21 O5 176.82(5)
C16 C7 C21 O5 -52.24(7)
C24 O1 C23 O2 -4.74(9)
C24 O1 C23 C15 177.71(5)
C14 C15 C23 O2 -30.11(9)
C16 C15 C23 O2 102.32(7)
C14 C15 C23 O1 147.32(5)
C16 C15 C23 O1 -80.25(6)
